data_4000396
_journal_name_full 'Chemistry of Materials'
_journal_paper_doi 10.1021/cm0498990
_journal_year 2004
_chemical_formula_sum 'C28 H46 N6 O25 P4 Zn5'
_chemical_formula_weight 1317.44
_space_group_IT_number 13
_symmetry_cell_setting monoclinic
_symmetry_space_group_name_Hall '-P 2yc'
_symmetry_space_group_name_H-M 'P 1 2/c 1'
_atom_sites_solution_hydrogens geom
_atom_sites_solution_primary direct
_atom_sites_solution_secondary difmap
_cell_angle_alpha 90.00
_cell_angle_beta 113.3810(10)
_cell_angle_gamma 90.00
_cell_formula_units_Z 2
_cell_length_a 14.3635(8)
_cell_length_b 12.0029(6)
_cell_length_c 16.9974(9)
_cell_measurement_reflns_used ?
_cell_measurement_temperature 293(2)
_cell_measurement_theta_max ?
_cell_measurement_theta_min ?
_cell_volume 2689.8(2)
_diffrn_ambient_temperature 293(2)
_diffrn_detector_area_resol_mean ?
_diffrn_measurement_device_type 'Siemens Smart CCD'
_diffrn_measurement_method 'narrow frame method'
_diffrn_radiation_monochromator graphite
_diffrn_radiation_source 'fine-focus sealed tube'
_diffrn_radiation_type MoK\a
_diffrn_radiation_wavelength 0.71073
_diffrn_reflns_av_R_equivalents 0.0310
_diffrn_reflns_av_sigmaI/netI 0.0501
_diffrn_reflns_limit_h_max 5
_diffrn_reflns_limit_h_min -17
_diffrn_reflns_limit_k_max 12
_diffrn_reflns_limit_k_min -14
_diffrn_reflns_limit_l_max 20
_diffrn_reflns_limit_l_min -16
_diffrn_reflns_number 7916
_diffrn_reflns_theta_max 25.05
_diffrn_reflns_theta_min 2.32
_diffrn_standards_decay_% <1.0%
_diffrn_standards_interval_count ?
_diffrn_standards_interval_time ?
_diffrn_standards_number ?
_exptl_absorpt_coefficient_mu 2.396
_exptl_absorpt_correction_T_max 1.0
_exptl_absorpt_correction_T_min 0.731
_exptl_absorpt_correction_type SADABS
_exptl_absorpt_process_details ?
_exptl_crystal_colour colorless
_exptl_crystal_density_diffrn 1.627
_exptl_crystal_density_meas ?
_exptl_crystal_density_method 'not measured'
_exptl_crystal_description brick
_exptl_crystal_F_000 1332
_exptl_crystal_size_max 0.34
_exptl_crystal_size_mid 0.16
_exptl_crystal_size_min 0.08
_refine_ls_extinction_coef 0.0001(4)
_refine_ls_extinction_expression Fc^*^=kFc[1+0.001xFc^2^\l^3^/sin(2\q)]^-1/4^
_refine_ls_extinction_method SHELXL
_refine_ls_goodness_of_fit_ref 1.080
_refine_ls_hydrogen_treatment mixed
_refine_ls_matrix_type full
_refine_ls_number_parameters 322
_refine_ls_number_reflns 4678
_refine_ls_number_restraints 0
_refine_ls_restrained_S_all 1.080
_refine_ls_R_factor_all 0.0811
_refine_ls_R_factor_gt 0.0565
_refine_ls_shift/su_max 0.002
_refine_ls_shift/su_mean 0.000
_refine_ls_structure_factor_coef Fsqd
_refine_ls_weighting_details 'calc w=1/[\s^2^(Fo^2^)+(0.0772P)^2^+11.2678P] where P=(Fo^2^+2Fc^2^)/3'
_refine_ls_weighting_scheme calc
_refine_ls_wR_factor_gt 0.1402
_refine_ls_wR_factor_ref 0.1592
_reflns_number_gt 3563
_reflns_number_total 4678
_reflns_threshold_expression >2sigma(I)
_cod_depositor_comments
;
The following automatic conversions were performed:
'_symmetry_cell_setting' value 'Monoclinic' changed to 'monoclinic'
according to '/home/saulius/struct/CIF-dictionaries/cif_core.dic'
dictionary named 'cif_core.dic' version 2.4.1 from 2010-06-29.

Automatic conversion script
Id: cif_fix_enum 1527 2010-12-29 10:47:43Z saulius 
;
_cod_original_sg_symbol_H-M P2/c
_cod_database_code 4000396

loop_
_symmetry_equiv_pos_as_xyz
'x, y, z'
'-x, y, -z+1/2'
'-x, -y, -z'
'x, -y, z-1/2'

loop_
_atom_site_label
_atom_site_type_symbol
_atom_site_fract_x
_atom_site_fract_y
_atom_site_fract_z
_atom_site_U_iso_or_equiv
_atom_site_adp_type
_atom_site_occupancy
_atom_site_symmetry_multiplicity
_atom_site_calc_flag
_atom_site_refinement_flags
_atom_site_disorder_assembly
_atom_site_disorder_group
Zn1 Zn 0.10632(5) 0.06245(6) 0.10909(4) 0.0223(2) Uani 1 1 d . . .
Zn2 Zn 0.31876(5) -0.07586(6) 0.43504(4) 0.0231(2) Uani 1 1 d . A .
Zn3 Zn 0.5000 0.01420(9) 0.2500 0.0262(3) Uani 1 2 d S . .
P1 P 0.11709(12) -0.00649(14) 0.43073(10) 0.0248(4) Uani 1 1 d . . .
P2 P 0.31400(12) 0.07122(14) 0.28793(10) 0.0222(4) Uani 1 1 d . A .
N1 N 0.2792(4) 0.1087(4) 0.4320(3) 0.0207(11) Uani 1 1 d . . .
N2 N 0.0630(5) 0.2216(5) 0.0674(4) 0.0405(15) Uani 1 1 d . . .
N3 N 0.3839(4) -0.2321(5) 0.4576(4) 0.0325(13) Uani 1 1 d . . .
C1 C 0.3904(5) 0.0666(5) 0.5835(4) 0.0277(14) Uani 1 1 d . . .
C2 C 0.3256(5) 0.1612(5) 0.3778(4) 0.0258(14) Uani 1 1 d . . .
H2A H 0.3967 0.1759 0.4120 0.031 Uiso 1 1 calc R . .
H2B H 0.2924 0.2318 0.3563 0.031 Uiso 1 1 calc R . .
C3 C 0.3218(5) 0.1508(5) 0.5206(4) 0.0281(14) Uani 1 1 d . . .
H3A H 0.2667 0.1700 0.5375 0.034 Uiso 1 1 calc R . .
H3B H 0.3601 0.2182 0.5230 0.034 Uiso 1 1 calc R . .
C4 C 0.1655(5) 0.1117(5) 0.3928(4) 0.0253(14) Uani 1 1 d . . .
H4A H 0.1413 0.1091 0.3308 0.030 Uiso 1 1 calc R . .
H4B H 0.1417 0.1803 0.4086 0.030 Uiso 1 1 calc R . .
C10 C 0.0843(19) 0.3042(17) 0.1277(15) 0.051(6) Uani 0.50 1 d P A 1
C11 C 0.060(3) 0.417(2) 0.1044(15) 0.071(9) Uani 0.50 1 d P A 1
C10' C 0.1291(17) 0.3056(19) 0.1056(17) 0.065(7) Uani 0.50 1 d P A 2
C11' C 0.107(2) 0.4149(18) 0.0788(17) 0.074(9) Uani 0.50 1 d P A 2
C12 C 0.0134(8) 0.4409(7) 0.0142(6) 0.073(3) Uani 1 1 d . . .
C13 C -0.0334(7) 0.3530(6) -0.0365(5) 0.054(2) Uani 1 1 d . A .
H13A H -0.0829 0.3653 -0.0911 0.064 Uiso 1 1 calc R . .
C14 C -0.0083(7) 0.2474(6) -0.0076(5) 0.049(2) Uani 1 1 d . A .
H14A H -0.0437 0.1893 -0.0431 0.059 Uiso 1 1 calc R . .
C20 C 0.4003(9) -0.2875(7) 0.5296(6) 0.071(3) Uani 1 1 d . . .
H20A H 0.3807 -0.2537 0.5699 0.086 Uiso 1 1 calc R . .
C21 C 0.4441(9) -0.3913(7) 0.5486(6) 0.074(3) Uani 1 1 d . . .
H21A H 0.4523 -0.4260 0.5998 0.089 Uiso 1 1 calc R . .
C22 C 0.4759(5) -0.4439(6) 0.4915(4) 0.0325(16) Uani 1 1 d . . .
C23 C 0.4642(7) -0.3839(6) 0.4190(5) 0.046(2) Uani 1 1 d . . .
H23A H 0.4876 -0.4131 0.3795 0.056 Uiso 1 1 calc R . .
C24 C 0.4183(6) -0.2813(6) 0.4050(5) 0.0416(18) Uani 1 1 d . . .
H24A H 0.4108 -0.2438 0.3549 0.050 Uiso 1 1 calc R . .
O1 O 0.4051(4) -0.0276(4) 0.5580(3) 0.0341(11) Uani 1 1 d . . .
O2 O 0.4285(4) 0.0974(4) 0.6603(3) 0.0350(11) Uani 1 1 d . . .
O11 O 0.0046(3) -0.0157(4) 0.3753(3) 0.0321(11) Uani 1 1 d . . .
O12 O 0.1757(3) -0.1066(4) 0.4179(3) 0.0311(11) Uani 1 1 d . . .
O13 O 0.1390(4) 0.0149(4) 0.5244(3) 0.0345(11) Uani 1 1 d . . .
O21 O 0.2084(3) 0.0872(4) 0.2201(3) 0.0338(11) Uani 1 1 d . . .
O22 O 0.3326(4) -0.0469(4) 0.3247(3) 0.0300(10) Uani 1 1 d . . .
O23 O 0.3955(3) 0.1095(4) 0.2574(3) 0.0324(11) Uani 1 1 d . . .
O1W O 0.4031(11) -0.3437(9) 0.7301(8) 0.167(5) Uani 1 1 d . . .
O2W O -0.2176(16) 0.2141(12) -0.1982(8) 0.293(13) Uani 1 1 d . . .
O3W O 0.5000 -0.318(2) 0.2500 0.214(9) Uiso 1 2 d S . .
O4W O -0.0887(15) -0.1921(17) 0.2512(12) 0.114(6) Uiso 0.50 1 d P . .
O5W O 0.320(2) -0.389(3) 0.1645(19) 0.191(11) Uiso 0.50 1 d P . .
O6W O 0.275(2) 0.461(2) 0.2874(18) 0.170(10) Uiso 0.50 1 d P . .
O7W O 0.235(2) 0.430(2) 0.4668(19) 0.180(11) Uiso 0.50 1 d P . .

loop_
_atom_site_aniso_label
_atom_site_aniso_U_11
_atom_site_aniso_U_22
_atom_site_aniso_U_33
_atom_site_aniso_U_23
_atom_site_aniso_U_13
_atom_site_aniso_U_12
Zn1 0.0210(4) 0.0214(4) 0.0238(4) -0.0004(3) 0.0079(3) 0.0004(3)
Zn2 0.0226(4) 0.0205(4) 0.0260(4) 0.0023(3) 0.0093(3) 0.0056(3)
Zn3 0.0209(5) 0.0320(6) 0.0256(5) 0.000 0.0092(4) 0.000
P1 0.0223(8) 0.0273(9) 0.0283(9) 0.0013(7) 0.0138(7) 0.0013(7)
P2 0.0187(8) 0.0261(9) 0.0231(8) 0.0024(7) 0.0096(7) 0.0016(7)
N1 0.018(3) 0.027(3) 0.017(2) 0.000(2) 0.006(2) 0.001(2)
N2 0.041(4) 0.019(3) 0.046(4) 0.004(3) 0.001(3) 0.007(3)
N3 0.038(3) 0.023(3) 0.038(3) 0.002(3) 0.018(3) 0.008(3)
C1 0.027(3) 0.030(4) 0.023(3) 0.002(3) 0.006(3) 0.004(3)
C2 0.027(3) 0.024(3) 0.029(3) -0.002(3) 0.014(3) -0.005(3)
C3 0.034(4) 0.025(3) 0.025(3) -0.003(3) 0.011(3) 0.000(3)
C4 0.028(3) 0.027(3) 0.023(3) 0.006(3) 0.013(3) 0.005(3)
C10 0.071(16) 0.018(9) 0.055(12) -0.010(7) 0.016(11) -0.004(10)
C11 0.13(3) 0.034(11) 0.033(10) -0.004(8) 0.009(12) 0.020(15)
C10' 0.048(14) 0.029(10) 0.077(17) 0.010(11) -0.019(11) -0.003(10)
C11' 0.079(18) 0.020(9) 0.067(17) -0.017(11) -0.030(12) 0.001(11)
C12 0.081(7) 0.026(5) 0.066(6) 0.007(4) -0.019(5) -0.003(5)
C13 0.065(6) 0.022(4) 0.048(5) 0.001(3) -0.005(4) 0.003(4)
C14 0.066(6) 0.022(4) 0.038(4) 0.000(3) -0.001(4) -0.003(4)
C20 0.144(10) 0.036(5) 0.065(6) 0.021(4) 0.075(7) 0.041(6)
C21 0.144(10) 0.038(5) 0.065(6) 0.030(4) 0.068(7) 0.053(6)
C22 0.039(4) 0.025(4) 0.035(4) 0.002(3) 0.017(3) 0.009(3)
C23 0.066(6) 0.035(4) 0.046(4) 0.011(4) 0.030(4) 0.023(4)
C24 0.056(5) 0.032(4) 0.040(4) 0.013(3) 0.022(4) 0.018(4)
O1 0.034(3) 0.029(3) 0.030(3) 0.001(2) 0.002(2) 0.009(2)
O2 0.037(3) 0.038(3) 0.020(2) -0.003(2) 0.001(2) 0.001(2)
O11 0.020(2) 0.038(3) 0.041(3) -0.002(2) 0.015(2) 0.000(2)
O12 0.025(2) 0.025(2) 0.045(3) -0.003(2) 0.016(2) -0.001(2)
O13 0.041(3) 0.037(3) 0.032(3) 0.004(2) 0.022(2) -0.004(2)
O21 0.024(2) 0.047(3) 0.027(2) -0.005(2) 0.006(2) 0.002(2)
O22 0.041(3) 0.024(2) 0.033(2) 0.0039(19) 0.022(2) 0.006(2)
O23 0.026(2) 0.036(3) 0.043(3) 0.006(2) 0.022(2) 0.001(2)
O1W 0.274(15) 0.107(8) 0.143(10) -0.018(7) 0.107(10) 0.040(9)
O2W 0.42(3) 0.173(13) 0.107(9) 0.011(9) -0.085(12) -0.185(16)
